data_4087643
loop_
_publ_author_name
'Zhou, Enwei'
'Ren, Wenshan'
'Hou, Guohua'
'Zi, Guofu'
'Fang, De-Cai'
'Walter, Marc D.'

_publ_section_title
;
 Small Molecule Activation Mediated by a Thorium Terminal Imido
 Metallocene
;
_journal_issue 14
_journal_name_full Organometallics
_journal_page_first 3637
_journal_paper_doi 10.1021/acs.organomet.5b00454
_journal_volume 34
_journal_year 2015
_chemical_formula_moiety 'C47 H72 N2 O Th'
_chemical_formula_sum 'C47 H72 N2 O Th'
_chemical_formula_weight 913.10
_space_group_crystal_system monoclinic
_space_group_IT_number 14
_space_group_name_Hall '-P 2ybc'
_space_group_name_H-M_alt 'P 1 21/c 1'
_atom_sites_solution_hydrogens geom
_audit_creation_method SHELXL-97
_cell_angle_alpha 90
_cell_angle_beta 101.729(6)
_cell_angle_gamma 90
_cell_formula_units_Z 4
_cell_length_a 10.681(3)
_cell_length_b 20.702(6)
_cell_length_c 20.516(6)
_cell_measurement_reflns_used 8964
_cell_measurement_temperature 100(2)
_cell_measurement_theta_max 27.49
_cell_measurement_theta_min 2.18
_cell_volume 4442(2)
_computing_cell_refinement 'Bruker SAINT'
_computing_data_collection 'Bruker APEX2'
_computing_data_reduction 'Bruker SAINT'
_computing_molecular_graphics 'Bruker SHELXTL'
_computing_publication_material 'Bruker SHELXTL'
_computing_structure_refinement 'SHELXL-97 (Sheldrick, 2008)'
_computing_structure_solution 'SHELXS-97 (Sheldrick, 2008)'
_diffrn_ambient_temperature 100(2)
_diffrn_measured_fraction_theta_full 0.999
_diffrn_measured_fraction_theta_max 0.997
_diffrn_measurement_device_type 'Bruker APEX-II CCD'
_diffrn_measurement_method '\f and \w scans'
_diffrn_radiation_type MoK\a
_diffrn_radiation_wavelength 0.71073
_diffrn_reflns_av_R_equivalents 0.0475
_diffrn_reflns_av_unetI/netI 0.0535
_diffrn_reflns_Laue_measured_fraction_full 0.999
_diffrn_reflns_Laue_measured_fraction_max 0.997
_diffrn_reflns_limit_h_max 13
_diffrn_reflns_limit_h_min -7
_diffrn_reflns_limit_k_max 26
_diffrn_reflns_limit_k_min -26
_diffrn_reflns_limit_l_max 25
_diffrn_reflns_limit_l_min -26
_diffrn_reflns_number 30541
_diffrn_reflns_point_group_measured_fraction_full 0.999
_diffrn_reflns_point_group_measured_fraction_max 0.997
_diffrn_reflns_theta_full 25.242
_diffrn_reflns_theta_max 27.627
_diffrn_reflns_theta_min 1.947
_exptl_absorpt_coefficient_mu 3.391
_exptl_absorpt_correction_T_max 0.75
_exptl_absorpt_correction_T_min 0.66
_exptl_absorpt_correction_type multi-scan
_exptl_absorpt_process_details SADABS
_exptl_crystal_colour colorless
_exptl_crystal_density_diffrn 1.366
_exptl_crystal_description block
_exptl_crystal_F_000 1864
_exptl_crystal_size_max 0.200
_exptl_crystal_size_mid 0.180
_exptl_crystal_size_min 0.150
_refine_diff_density_max 1.256
_refine_diff_density_min -0.913
_refine_diff_density_rms 0.110
_refine_ls_extinction_method none
_refine_ls_goodness_of_fit_ref 1.033
_refine_ls_hydrogen_treatment constr
_refine_ls_matrix_type full
_refine_ls_number_parameters 549
_refine_ls_number_reflns 10298
_refine_ls_number_restraints 368
_refine_ls_restrained_S_all 1.056
_refine_ls_R_factor_all 0.0436
_refine_ls_R_factor_gt 0.0313
_refine_ls_shift/su_max 0.005
_refine_ls_shift/su_mean 0.000
_refine_ls_structure_factor_coef Fsqd
_refine_ls_weighting_details 'w=1/[\s^2^(Fo^2^)+(0.0224P)^2^+1.9623P] where P=(Fo^2^+2Fc^2^)/3'
_refine_ls_weighting_scheme calc
_refine_ls_wR_factor_gt 0.0656
_refine_ls_wR_factor_ref 0.0698
_reflns_Friedel_coverage 0.000
_reflns_number_gt 8379
_reflns_number_total 10298
_reflns_threshold_expression 'I > 2\s(I)'
_cod_data_source_file om5b00454_si_003.cif
_cod_data_source_block compound4
_cod_depositor_comments
;
The following automatic conversions were performed:

data item '_exptl_absorpt_correction_type' value 'Multi-scan' was
changed to 'multi-scan' in accordance with the
/home/saulius/struct/COD-crude-data/automatic-downloads/DataCite-retrospective/ACS/depositions/lib/dictionaries/cif_core.dic
dictionary named 'cif_core.dic' version 2.4.2 last updated on
2011-04-26.

Automatic conversion script
Id: cif_fix_values 6909 2019-04-08 15:41:33Z antanas 
;
_cod_original_sg_symbol_H-M 'P 21/c'
_cod_database_code 4087643
_shelx_space_group_comment
; 
The symmetry employed for this shelxl refinement is uniquely defined 
by the following loop, which should always be used as a source of 
symmetry information in preference to the above space-group names. 
They are only intended as comments. 
;
_shelx_estimated_absorpt_t_min 0.550
_shelx_estimated_absorpt_t_max 0.630

loop_
_space_group_symop_operation_xyz
'x, y, z'
'-x, y+1/2, -z+1/2'
'-x, -y, -z'
'x, -y-1/2, z-1/2'

loop_
_atom_site_label
_atom_site_type_symbol
_atom_site_fract_x
_atom_site_fract_y
_atom_site_fract_z
_atom_site_U_iso_or_equiv
_atom_site_adp_type
_atom_site_occupancy
_atom_site_site_symmetry_order
_atom_site_calc_flag
_atom_site_refinement_flags_posn
_atom_site_refinement_flags_adp
_atom_site_refinement_flags_occupancy
_atom_site_disorder_assembly
_atom_site_disorder_group
C1 C 0.4788(3) 0.62450(15) 0.33838(16) 0.0172(7) Uani 1 1 d . U . . .
C2 C 0.4581(3) 0.66461(15) 0.39236(16) 0.0172(7) Uani 1 1 d . U . . .
C3 C 0.3316(3) 0.65119(16) 0.40070(17) 0.0218(7) Uani 1 1 d . U . . .
H3 H 0.2901 0.6723 0.4316 0.026 Uiso 1 1 calc R U . . .
C4 C 0.2763(3) 0.60165(16) 0.35621(18) 0.0229(8) Uani 1 1 d . U . . .
C5 C 0.3660(3) 0.58787(16) 0.31724(17) 0.0212(7) Uani 1 1 d . U . . .
H5 H 0.3531 0.5579 0.2814 0.025 Uiso 1 1 calc R U . . .
C6 C 0.5999(3) 0.60950(16) 0.31096(18) 0.0220(7) Uani 1 1 d . U . . .
C7 C 0.5723(4) 0.55810(18) 0.2567(2) 0.0344(10) Uani 1 1 d . U . . .
H7A H 0.5000 0.5719 0.2220 0.052 Uiso 1 1 calc R U . . .
H7B H 0.5511 0.5172 0.2760 0.052 Uiso 1 1 calc R U . . .
H7C H 0.6479 0.5521 0.2372 0.052 Uiso 1 1 calc R U . . .
C8 C 0.6538(3) 0.66781(18) 0.2797(2) 0.0303(9) Uani 1 1 d . U . . .
H8A H 0.7390 0.6572 0.2719 0.045 Uiso 1 1 calc R U . . .
H8B H 0.6601 0.7048 0.3100 0.045 Uiso 1 1 calc R U . . .
H8C H 0.5970 0.6787 0.2374 0.045 Uiso 1 1 calc R U . . .
C9 C 0.7030(3) 0.57947(18) 0.3661(2) 0.0323(9) Uani 1 1 d . U . . .
H9A H 0.6651 0.5447 0.3880 0.048 Uiso 1 1 calc R U . . .
H9B H 0.7374 0.6127 0.3989 0.048 Uiso 1 1 calc R U . . .
H9C H 0.7722 0.5620 0.3465 0.048 Uiso 1 1 calc R U . . .
C10 C 0.5487(3) 0.69993(16) 0.44965(17) 0.0213(7) Uani 1 1 d . U . . .
C11 C 0.6606(3) 0.73657(18) 0.43030(19) 0.0272(8) Uani 1 1 d . U . . .
H11A H 0.7139 0.7063 0.4112 0.041 Uiso 1 1 calc R U . . .
H11B H 0.7121 0.7569 0.4700 0.041 Uiso 1 1 calc R U . . .
H11C H 0.6273 0.7699 0.3974 0.041 Uiso 1 1 calc R U . . .
C12 C 0.6000(4) 0.64841(18) 0.50183(18) 0.0315(9) Uani 1 1 d . U . . .
H12A H 0.6505 0.6168 0.4827 0.047 Uiso 1 1 calc R U . . .
H12B H 0.5283 0.6265 0.5156 0.047 Uiso 1 1 calc R U . . .
H12C H 0.6542 0.6689 0.5406 0.047 Uiso 1 1 calc R U . . .
C13 C 0.4766(4) 0.74962(19) 0.48354(19) 0.0332(9) Uani 1 1 d . U . . .
H13A H 0.5367 0.7712 0.5194 0.050 Uiso 1 1 calc R U . . .
H13B H 0.4105 0.7277 0.5021 0.050 Uiso 1 1 calc R U . . .
H13C H 0.4367 0.7818 0.4508 0.050 Uiso 1 1 calc R U . . .
C14 C 0.1692(4) 0.5573(2) 0.3686(2) 0.0367(10) Uani 1 1 d . U . . .
C15 C 0.0590(4) 0.5945(2) 0.3867(2) 0.0500(12) Uani 1 1 d . U . . .
H15A H 0.0914 0.6231 0.4244 0.075 Uiso 1 1 calc R U . . .
H15B H -0.0027 0.5641 0.3990 0.075 Uiso 1 1 calc R U . . .
H15C H 0.0169 0.6203 0.3484 0.075 Uiso 1 1 calc R U . . .
C16 C 0.1201(4) 0.5140(2) 0.3087(2) 0.0417(10) Uani 1 1 d . U . . .
H16A H 0.0826 0.5408 0.2703 0.063 Uiso 1 1 calc R U . . .
H16B H 0.0548 0.4847 0.3191 0.063 Uiso 1 1 calc R U . . .
H16C H 0.1911 0.4888 0.2983 0.063 Uiso 1 1 calc R U . . .
C17 C 0.2292(5) 0.5141(2) 0.4281(2) 0.0489(12) Uani 1 1 d . U . . .
H17A H 0.2977 0.4880 0.4162 0.073 Uiso 1 1 calc R U . . .
H17B H 0.1635 0.4856 0.4394 0.073 Uiso 1 1 calc R U . . .
H17C H 0.2646 0.5413 0.4665 0.073 Uiso 1 1 calc R U . . .
C18 C 0.0338(3) 0.74248(17) 0.19324(16) 0.0214(7) Uani 1 1 d . U . . .
C19 C 0.1063(3) 0.79948(16) 0.18667(18) 0.0229(8) Uani 1 1 d . U . . .
C20 C 0.1315(3) 0.83028(18) 0.24945(18) 0.0258(8) Uani 1 1 d . U . . .
H20 H 0.1804 0.8687 0.2594 0.031 Uiso 1 1 calc R U . . .
C21 C 0.0746(3) 0.79653(19) 0.29487(18) 0.0290(9) Uani 1 1 d . U . . .
C22 C 0.0195(3) 0.74146(19) 0.26080(17) 0.0263(8) Uani 1 1 d . U . . .
H22 H -0.0218 0.7080 0.2801 0.032 Uiso 1 1 calc R U . . .
C23 C -0.0487(3) 0.69536(18) 0.14401(18) 0.0259(8) Uani 1 1 d . U . . .
C24 C -0.0522(4) 0.62877(19) 0.1763(2) 0.0343(9) Uani 1 1 d . U . . .
H24A H -0.0987 0.5984 0.1434 0.051 Uiso 1 1 calc R U . . .
H24B H -0.0956 0.6321 0.2139 0.051 Uiso 1 1 calc R U . . .
H24C H 0.0353 0.6132 0.1922 0.051 Uiso 1 1 calc R U . . .
C25 C -0.1862(4) 0.7222(2) 0.1294(2) 0.0415(11) Uani 1 1 d . U . . .
H25A H -0.1878 0.7639 0.1067 0.062 Uiso 1 1 calc R U . . .
H25B H -0.2153 0.7279 0.1714 0.062 Uiso 1 1 calc R U . . .
H25C H -0.2429 0.6918 0.1010 0.062 Uiso 1 1 calc R U . . .
C26 C -0.0074(4) 0.6840(2) 0.07790(18) 0.0300(9) Uani 1 1 d . U . . .
H26A H -0.0124 0.7247 0.0531 0.045 Uiso 1 1 calc R U . . .
H26B H -0.0642 0.6520 0.0517 0.045 Uiso 1 1 calc R U . . .
H26C H 0.0807 0.6679 0.0865 0.045 Uiso 1 1 calc R U . . .
C27 C 0.1340(4) 0.83604(17) 0.12525(18) 0.0274(8) Uani 1 1 d . U . . .
C28 C 0.0057(4) 0.8561(2) 0.0806(2) 0.0394(10) Uani 1 1 d . U . . .
H28A H -0.0382 0.8177 0.0593 0.059 Uiso 1 1 calc R U . . .
H28B H 0.0217 0.8862 0.0464 0.059 Uiso 1 1 calc R U . . .
H28C H -0.0480 0.8771 0.1079 0.059 Uiso 1 1 calc R U . . .
C29 C 0.2157(4) 0.79891(17) 0.08462(19) 0.0293(9) Uani 1 1 d . U . . .
H29A H 0.1790 0.7559 0.0739 0.044 Uiso 1 1 calc R U . . .
H29B H 0.3030 0.7947 0.1106 0.044 Uiso 1 1 calc R U . . .
H29C H 0.2173 0.8224 0.0433 0.044 Uiso 1 1 calc R U . . .
C30 C 0.2075(4) 0.89870(18) 0.1464(2) 0.0406(10) Uani 1 1 d . U . . .
H30A H 0.2232 0.9213 0.1069 0.061 Uiso 1 1 calc R U . . .
H30B H 0.2893 0.8885 0.1760 0.061 Uiso 1 1 calc R U . . .
H30C H 0.1569 0.9264 0.1700 0.061 Uiso 1 1 calc R U . . .
C31 C 0.0512(4) 0.8218(2) 0.3606(2) 0.0417(9) Uani 1 1 d D U . . .
C32A C -0.0823(6) 0.8193(4) 0.3655(4) 0.0424(17) Uani 0.686(5) 1 d D U P A 1
H32A H -0.1348 0.8396 0.3261 0.064 Uiso 0.686(5) 1 calc R U P A 1
H32B H -0.1084 0.7742 0.3682 0.064 Uiso 0.686(5) 1 calc R U P A 1
H32C H -0.0938 0.8425 0.4055 0.064 Uiso 0.686(5) 1 calc R U P A 1
C33A C 0.0917(6) 0.8979(3) 0.3684(3) 0.0417(9) Uani 0.686(5) 1 d D U P A 1
H33A H 0.1816 0.9027 0.3655 0.063 Uiso 0.686(5) 1 calc R U P A 1
H33B H 0.0380 0.9230 0.3328 0.063 Uiso 0.686(5) 1 calc R U P A 1
H33C H 0.0796 0.9139 0.4117 0.063 Uiso 0.686(5) 1 calc R U P A 1
C34A C 0.1373(7) 0.7913(3) 0.4199(3) 0.0429(18) Uani 0.686(5) 1 d D U P A 1
H34A H 0.2263 0.7940 0.4146 0.064 Uiso 0.686(5) 1 calc R U P A 1
H34B H 0.1281 0.8142 0.4605 0.064 Uiso 0.686(5) 1 calc R U P A 1
H34C H 0.1134 0.7459 0.4232 0.064 Uiso 0.686(5) 1 calc R U P A 1
C32B C -0.0923(10) 0.8437(6) 0.3438(6) 0.020(3) Uani 0.314(5) 1 d D U P A 2
H32D H -0.1425 0.8125 0.3132 0.030 Uiso 0.314(5) 1 calc R U P A 2
H32E H -0.1255 0.8457 0.3849 0.030 Uiso 0.314(5) 1 calc R U P A 2
H32F H -0.0986 0.8864 0.3229 0.030 Uiso 0.314(5) 1 calc R U P A 2
C33B C 0.1434(12) 0.8539(7) 0.4007(6) 0.0417(9) Uani 0.314(5) 1 d D U P A 2
H33D H 0.1135 0.8669 0.4409 0.063 Uiso 0.314(5) 1 calc R U P A 2
H33E H 0.2186 0.8260 0.4132 0.063 Uiso 0.314(5) 1 calc R U P A 2
H33F H 0.1661 0.8923 0.3778 0.063 Uiso 0.314(5) 1 calc R U P A 2
C34B C 0.0256(15) 0.7532(7) 0.4027(6) 0.051(4) Uani 0.314(5) 1 d D U P A 2
H34D H -0.0421 0.7275 0.3751 0.076 Uiso 0.314(5) 1 calc R U P A 2
H34E H 0.1046 0.7278 0.4128 0.076 Uiso 0.314(5) 1 calc R U P A 2
H34F H -0.0003 0.7651 0.4443 0.076 Uiso 0.314(5) 1 calc R U P A 2
C35 C 0.3018(3) 0.61148(17) 0.13189(17) 0.0243(8) Uani 1 1 d . U . . .
C36 C 0.3607(4) 0.61458(18) 0.07754(19) 0.0351(10) Uani 1 1 d . U . . .
H36 H 0.4125 0.6509 0.0728 0.042 Uiso 1 1 calc R U . . .
C37 C 0.3459(5) 0.5663(2) 0.0304(2) 0.0515(13) Uani 1 1 d . U . . .
H37 H 0.3894 0.5696 -0.0056 0.062 Uiso 1 1 calc R U . . .
C38 C 0.2699(6) 0.5134(2) 0.0340(2) 0.0557(15) Uani 1 1 d D U . . .
C39 C 0.2132(4) 0.50918(19) 0.0882(2) 0.0467(13) Uani 1 1 d . U . . .
H39 H 0.1611 0.4728 0.0923 0.056 Uiso 1 1 calc R U . . .
C40 C 0.2298(4) 0.55615(17) 0.1369(2) 0.0336(9) Uani 1 1 d . U . . .
H40 H 0.1915 0.5507 0.1745 0.040 Uiso 1 1 calc R U . . .
C41A C 0.2811(11) 0.4614(5) -0.0210(5) 0.048(3) Uani 0.5 1 d D U P B 1
H41A H 0.3277 0.4800 -0.0530 0.071 Uiso 0.5 1 calc R U P B 1
H41B H 0.3271 0.4235 0.0001 0.071 Uiso 0.5 1 calc R U P B 1
H41C H 0.1953 0.4486 -0.0443 0.071 Uiso 0.5 1 calc R U P B 1
C41B C 0.2226(10) 0.4611(5) -0.0157(5) 0.049(3) Uani 0.5 1 d D U P B 2
H41D H 0.2645 0.4653 -0.0538 0.073 Uiso 0.5 1 calc R U P B 2
H41E H 0.2426 0.4188 0.0052 0.073 Uiso 0.5 1 calc R U P B 2
H41F H 0.1299 0.4652 -0.0309 0.073 Uiso 0.5 1 calc R U P B 2
N1 N 0.3120(3) 0.66183(13) 0.17763(14) 0.0229(6) Uani 1 1 d . . . . .
H1 H 0.3552 0.6909 0.1600 0.028 Uiso 1 1 calc R U . . .
Th1 Th 0.28115(2) 0.71359(2) 0.27353(2) 0.01692(4) Uani 1 1 d . . . . .
O1B O 0.4346(4) 0.7682(2) 0.2243(2) 0.0193(10) Uani 0.598(5) 1 d . . P C 1
N2B N 0.4708(4) 0.81565(16) 0.26617(18) 0.0169(11) Uani 0.598(5) 1 d G U P C 1
C42B C 0.5586(3) 0.86219(19) 0.25588(18) 0.0218(14) Uani 0.598(5) 1 d G U P C 1
C43B C 0.5869(4) 0.91386(18) 0.2997(2) 0.0271(16) Uani 0.598(5) 1 d G U P C 1
H43B H 0.6469 0.9457 0.2926 0.033 Uiso 0.598(5) 1 calc R U P C 1
C44B C 0.5274(5) 0.91900(19) 0.3537(2) 0.031(2) Uani 0.598(5) 1 d G U P C 1
H44B H 0.5467 0.9543 0.3837 0.038 Uiso 0.598(5) 1 calc R U P C 1
C45B C 0.4396(5) 0.8725(2) 0.36403(19) 0.0253(15) Uani 0.598(5) 1 d G U P C 1
H45B H 0.3990 0.8760 0.4010 0.030 Uiso 0.598(5) 1 calc R U P C 1
C46B C 0.4114(4) 0.82078(18) 0.3202(2) 0.022(2) Uani 0.598(5) 1 d G U P C 1
C47B C 0.6121(8) 0.8515(6) 0.1979(5) 0.032(2) Uani 0.598(5) 1 d . U P C 1
H47A H 0.5765 0.8118 0.1756 0.048 Uiso 0.598(5) 1 calc R U P C 1
H47B H 0.5911 0.8881 0.1673 0.048 Uiso 0.598(5) 1 calc R U P C 1
H47C H 0.7052 0.8474 0.2112 0.048 Uiso 0.598(5) 1 calc R U P C 1
O1A O 0.3865(8) 0.8035(4) 0.3326(4) 0.0208(19) Uani 0.402(5) 1 d . . P C 2
N2A N 0.4504(5) 0.8258(3) 0.2908(3) 0.0151(17) Uani 0.402(5) 1 d G U P C 2
C42A C 0.5228(6) 0.8818(2) 0.3043(3) 0.031(2) Uani 0.402(5) 1 d G U P C 2
C43A C 0.5988(6) 0.9022(3) 0.2607(4) 0.029(2) Uani 0.402(5) 1 d G U P C 2
H43A H 0.6483 0.9405 0.2699 0.034 Uiso 0.402(5) 1 calc R U P C 2
C44A C 0.6024(8) 0.8667(4) 0.2037(4) 0.046(6) Uani 0.402(5) 1 d G U P C 2
H44A H 0.6543 0.8806 0.1739 0.055 Uiso 0.402(5) 1 calc R U P C 2
C45A C 0.5299(8) 0.8107(3) 0.1902(3) 0.041(3) Uani 0.402(5) 1 d G U P C 2
H45A H 0.5324 0.7864 0.1512 0.049 Uiso 0.402(5) 1 calc R U P C 2
C46A C 0.4539(6) 0.7902(2) 0.2337(3) 0.014(2) Uani 0.402(5) 1 d G U P C 2
C47A C 0.4989(17) 0.9175(7) 0.3601(7) 0.046(4) Uani 0.402(5) 1 d . U P C 2
H47D H 0.5531 0.9561 0.3665 0.069 Uiso 0.402(5) 1 calc R U P C 2
H47E H 0.4088 0.9304 0.3519 0.069 Uiso 0.402(5) 1 calc R U P C 2
H47F H 0.5184 0.8905 0.4001 0.069 Uiso 0.402(5) 1 calc R U P C 2

loop_
_atom_site_aniso_label
_atom_site_aniso_U_11
_atom_site_aniso_U_22
_atom_site_aniso_U_33
_atom_site_aniso_U_23
_atom_site_aniso_U_13
_atom_site_aniso_U_12
C1 0.0137(16) 0.0188(16) 0.0186(17) 0.0039(13) 0.0022(13) 0.0004(13)
C2 0.0145(16) 0.0200(16) 0.0166(17) 0.0032(13) 0.0021(13) 0.0020(13)
C3 0.0161(17) 0.0293(18) 0.0210(18) 0.0068(14) 0.0061(13) 0.0041(15)
C4 0.0125(17) 0.0259(18) 0.0280(19) 0.0133(15) -0.0015(14) -0.0031(14)
C5 0.0193(18) 0.0207(16) 0.0212(18) 0.0037(14) -0.0016(14) -0.0036(14)
C6 0.0154(17) 0.0250(17) 0.0250(19) -0.0031(14) 0.0031(14) 0.0028(14)
C7 0.029(2) 0.034(2) 0.039(2) -0.0115(18) 0.0051(18) 0.0068(18)
C8 0.0191(19) 0.036(2) 0.040(2) 0.0001(18) 0.0165(16) 0.0021(16)
C9 0.021(2) 0.030(2) 0.046(2) 0.0006(18) 0.0047(17) 0.0049(16)
C10 0.0229(18) 0.0229(17) 0.0179(17) -0.0017(13) 0.0033(14) -0.0028(14)
C11 0.025(2) 0.0288(19) 0.027(2) -0.0051(16) 0.0029(15) -0.0079(16)
C12 0.032(2) 0.035(2) 0.0225(19) 0.0025(16) -0.0047(16) -0.0048(18)
C13 0.038(2) 0.037(2) 0.026(2) -0.0029(17) 0.0119(17) -0.0002(19)
C14 0.026(2) 0.048(2) 0.033(2) 0.0211(19) -0.0002(17) -0.0145(18)
C15 0.0406(18) 0.0630(19) 0.0488(19) 0.0101(15) 0.0149(15) -0.0083(15)
C16 0.0382(17) 0.0428(17) 0.0421(17) 0.0101(14) 0.0036(14) -0.0140(14)
C17 0.0462(18) 0.0503(18) 0.0468(18) 0.0159(15) 0.0017(15) -0.0139(15)
C18 0.0164(17) 0.0332(19) 0.0148(17) 0.0012(14) 0.0035(13) 0.0094(15)
C19 0.0226(18) 0.0262(18) 0.0210(18) 0.0019(14) 0.0071(14) 0.0118(15)
C20 0.0198(18) 0.0310(19) 0.027(2) -0.0039(15) 0.0050(15) 0.0098(15)
C21 0.0177(18) 0.052(2) 0.0181(18) 0.0003(16) 0.0051(14) 0.0096(17)
C22 0.0140(17) 0.049(2) 0.0171(18) 0.0049(16) 0.0053(14) 0.0039(16)
C23 0.0184(18) 0.040(2) 0.0192(18) 0.0021(15) 0.0032(14) 0.0029(16)
C24 0.029(2) 0.042(2) 0.031(2) 0.0020(18) 0.0066(17) -0.0063(18)
C25 0.021(2) 0.075(3) 0.026(2) 0.009(2) -0.0009(16) 0.008(2)
C26 0.029(2) 0.043(2) 0.0169(19) -0.0015(16) 0.0011(15) -0.0030(18)
C27 0.032(2) 0.0251(18) 0.026(2) 0.0075(15) 0.0091(16) 0.0124(16)
C28 0.047(3) 0.042(2) 0.033(2) 0.0152(19) 0.0152(19) 0.024(2)
C29 0.036(2) 0.032(2) 0.025(2) 0.0073(16) 0.0162(16) 0.0046(17)
C30 0.050(3) 0.028(2) 0.048(3) 0.0051(19) 0.019(2) 0.0085(19)
C31 0.042(2) 0.060(2) 0.0243(17) -0.0111(16) 0.0086(14) 0.0113(18)
C32A 0.041(2) 0.048(2) 0.043(2) -0.0081(18) 0.0163(17) -0.0006(17)
C33A 0.042(2) 0.060(2) 0.0243(17) -0.0111(16) 0.0086(14) 0.0113(18)
C34A 0.055(4) 0.063(4) 0.016(3) 0.004(3) 0.018(3) 0.027(4)
C32B 0.021(3) 0.020(3) 0.020(3) 0.0008(19) 0.0050(19) 0.0032(19)
C33B 0.042(2) 0.060(2) 0.0243(17) -0.0111(16) 0.0086(14) 0.0113(18)
C34B 0.061(10) 0.080(10) 0.013(6) -0.005(6) 0.010(6) 0.035(8)
C35 0.0243(19) 0.0267(18) 0.0185(18) 0.0029(14) -0.0039(14) 0.0013(15)
C36 0.059(3) 0.0231(18) 0.024(2) 0.0014(15) 0.0093(19) -0.0044(18)
C37 0.098(4) 0.038(2) 0.018(2) 0.0002(18) 0.011(2) 0.004(3)
C38 0.092(4) 0.033(2) 0.028(2) -0.0046(19) -0.019(3) 0.003(2)
C39 0.045(3) 0.024(2) 0.059(3) -0.002(2) -0.017(2) -0.0098(19)
C40 0.027(2) 0.0252(19) 0.046(2) 0.0027(17) -0.0003(18) -0.0007(16)
C41A 0.049(3) 0.048(3) 0.045(3) -0.0055(19) 0.0069(19) -0.0012(19)
C41B 0.050(3) 0.049(3) 0.047(3) -0.0051(19) 0.0073(19) -0.0013(19)
N1 0.0282(17) 0.0204(14) 0.0209(15) 0.0005(12) 0.0070(13) -0.0022(12)
Th1 0.01389(7) 0.02063(7) 0.01657(7) 0.00267(5) 0.00391(4) 0.00011(5)
O1B 0.021(2) 0.017(2) 0.021(2) -0.0041(18) 0.0083(17) -0.0116(19)
N2B 0.0167(14) 0.0183(14) 0.0168(14) 0.0009(9) 0.0060(9) 0.0007(9)
C42B 0.019(3) 0.025(3) 0.023(3) 0.006(3) 0.006(2) 0.000(3)
C43B 0.022(3) 0.020(3) 0.041(4) 0.002(3) 0.008(3) -0.002(3)
C44B 0.024(4) 0.017(3) 0.051(5) -0.004(3) 0.001(3) -0.010(3)
C45B 0.028(3) 0.025(3) 0.023(3) -0.002(2) 0.007(2) 0.000(3)
C46B 0.027(4) 0.022(4) 0.021(4) 0.004(3) 0.012(3) 0.002(3)
C47B 0.026(5) 0.030(4) 0.045(5) 0.008(3) 0.016(4) -0.016(3)
O1A 0.027(4) 0.014(3) 0.020(4) 0.004(3) 0.000(3) -0.004(3)
N2A 0.0156(19) 0.0142(19) 0.0148(19) -0.0019(10) 0.0015(10) 0.0005(10)
C42A 0.039(5) 0.024(4) 0.027(5) 0.000(4) 0.002(4) 0.006(4)
C43A 0.030(5) 0.012(4) 0.041(6) 0.001(4) 0.002(4) 0.004(4)
C44A 0.050(9) 0.030(7) 0.051(9) 0.017(6) -0.009(6) 0.005(5)
C45A 0.043(6) 0.044(5) 0.039(6) -0.004(4) 0.014(4) 0.004(5)
C46A 0.014(3) 0.013(3) 0.014(3) -0.0016(10) 0.0023(11) -0.0010(10)
C47A 0.046(5) 0.045(5) 0.046(5) 0.001(2) 0.009(2) -0.002(2)

loop_
_atom_type_symbol
_atom_type_description
_atom_type_scat_dispersion_real
_atom_type_scat_dispersion_imag
_atom_type_scat_source
C C 0.0033 0.0016 'International Tables Vol C Tables 4.2.6.8 and 6.1.1.4'
H H 0.0000 0.0000 'International Tables Vol C Tables 4.2.6.8 and 6.1.1.4'
N N 0.0061 0.0033 'International Tables Vol C Tables 4.2.6.8 and 6.1.1.4'
O O 0.0106 0.0060 'International Tables Vol C Tables 4.2.6.8 and 6.1.1.4'
Th Th -7.2400 8.8979 'International Tables Vol C Tables 4.2.6.8 and 6.1.1.4'

loop_
_geom_angle_atom_site_label_1
_geom_angle_atom_site_label_2
_geom_angle_atom_site_label_3
_geom_angle
C5 C1 C2 106.9(3)
C5 C1 C6 120.3(3)
C2 C1 C6 132.0(3)
C5 C1 Th1 72.94(18)
C2 C1 Th1 77.02(17)
C6 C1 Th1 123.0(2)
C3 C2 C1 106.2(3)
C3 C2 C10 117.6(3)
C1 C2 C10 133.5(3)
C3 C2 Th1 72.63(18)
C1 C2 Th1 74.59(17)
C10 C2 Th1 131.6(2)
C4 C3 C2 110.2(3)
C4 C3 Th1 76.31(19)
C2 C3 Th1 79.03(19)
C4 C3 H3 124.9
C2 C3 H3 124.9
Th1 C3 H3 111.9
C5 C4 C3 105.8(3)
C5 C4 C14 126.6(3)
C3 C4 C14 123.7(4)
C5 C4 Th1 74.37(19)
C3 C4 Th1 75.07(19)
C14 C4 Th1 133.3(2)
C4 C5 C1 110.8(3)
C4 C5 Th1 77.37(19)
C1 C5 Th1 78.63(18)
C4 C5 H5 124.6
C1 C5 H5 124.6
Th1 C5 H5 111.5
C7 C6 C8 106.1(3)
C7 C6 C9 105.0(3)
C8 C6 C9 110.6(3)
C7 C6 C1 110.8(3)
C8 C6 C1 114.1(3)
C9 C6 C1 109.9(3)
C6 C7 H7A 109.5
C6 C7 H7B 109.5
H7A C7 H7B 109.5
C6 C7 H7C 109.5
H7A C7 H7C 109.5
H7B C7 H7C 109.5
C6 C8 H8A 109.5
C6 C8 H8B 109.5
H8A C8 H8B 109.5
C6 C8 H8C 109.5
H8A C8 H8C 109.5
H8B C8 H8C 109.5
C6 C9 H9A 109.5
C6 C9 H9B 109.5
H9A C9 H9B 109.5
C6 C9 H9C 109.5
H9A C9 H9C 109.5
H9B C9 H9C 109.5
C13 C10 C11 106.0(3)
C13 C10 C12 107.0(3)
C11 C10 C12 109.8(3)
C13 C10 C2 111.6(3)
C11 C10 C2 115.9(3)
C12 C10 C2 106.4(3)
C10 C11 H11A 109.5
C10 C11 H11B 109.5
H11A C11 H11B 109.5
C10 C11 H11C 109.5
H11A C11 H11C 109.5
H11B C11 H11C 109.5
C10 C12 H12A 109.5
C10 C12 H12B 109.5
H12A C12 H12B 109.5
C10 C12 H12C 109.5
H12A C12 H12C 109.5
H12B C12 H12C 109.5
C10 C13 H13A 109.5
C10 C13 H13B 109.5
H13A C13 H13B 109.5
C10 C13 H13C 109.5
H13A C13 H13C 109.5
H13B C13 H13C 109.5
C15 C14 C4 112.4(4)
C15 C14 C16 109.8(4)
C4 C14 C16 111.5(4)
C15 C14 C17 108.6(4)
C4 C14 C17 106.0(3)
C16 C14 C17 108.4(3)
C14 C15 H15A 109.5
C14 C15 H15B 109.5
H15A C15 H15B 109.5
C14 C15 H15C 109.5
H15A C15 H15C 109.5
H15B C15 H15C 109.5
C14 C16 H16A 109.5
C14 C16 H16B 109.5
H16A C16 H16B 109.5
C14 C16 H16C 109.5
H16A C16 H16C 109.5
H16B C16 H16C 109.5
C14 C17 H17A 109.5
C14 C17 H17B 109.5
H17A C17 H17B 109.5
C14 C17 H17C 109.5
H17A C17 H17C 109.5
H17B C17 H17C 109.5
C22 C18 C19 105.7(3)
C22 C18 C23 117.8(3)
C19 C18 C23 134.9(3)
C22 C18 Th1 73.00(19)
C19 C18 Th1 76.97(19)
C23 C18 Th1 125.3(2)
C20 C19 C18 107.0(3)
C20 C19 C27 119.2(3)
C18 C19 C27 132.5(3)
C20 C19 Th1 74.80(19)
C18 C19 Th1 74.38(18)
C27 C19 Th1 126.3(2)
C21 C20 C19 110.7(3)
C21 C20 Th1 76.6(2)
C19 C20 Th1 76.97(19)
C21 C20 H20 124.6
C19 C20 H20 124.6
Th1 C20 H20 113.7
C20 C21 C22 105.6(3)
C20 C21 C31 126.4(4)
C22 C21 C31 126.6(4)
C20 C21 Th1 75.4(2)
C22 C21 Th1 72.4(2)
C31 C21 Th1 127.5(2)
C21 C22 C18 110.8(3)
C21 C22 Th1 79.2(2)
C18 C22 Th1 78.02(19)
C21 C22 H22 124.6
C18 C22 H22 124.6
Th1 C22 H22 110.4
C26 C23 C24 106.4(3)
C26 C23 C25 108.6(3)
C24 C23 C25 107.5(3)
C26 C23 C18 116.7(3)
C24 C23 C18 110.3(3)
C25 C23 C18 107.1(3)
C23 C24 H24A 109.5
C23 C24 H24B 109.5
H24A C24 H24B 109.5
C23 C24 H24C 109.5
H24A C24 H24C 109.5
H24B C24 H24C 109.5
C23 C25 H25A 109.5
C23 C25 H25B 109.5
H25A C25 H25B 109.5
C23 C25 H25C 109.5
H25A C25 H25C 109.5
H25B C25 H25C 109.5
C23 C26 H26A 109.5
C23 C26 H26B 109.5
H26A C26 H26B 109.5
C23 C26 H26C 109.5
H26A C26 H26C 109.5
H26B C26 H26C 109.5
C29 C27 C30 105.3(3)
C29 C27 C28 110.4(3)
C30 C27 C28 106.4(3)
C29 C27 C19 115.0(3)
C30 C27 C19 110.8(3)
C28 C27 C19 108.7(3)
C27 C28 H28A 109.5
C27 C28 H28B 109.5
H28A C28 H28B 109.5
C27 C28 H28C 109.5
H28A C28 H28C 109.5
H28B C28 H28C 109.5
C27 C29 H29A 109.5
C27 C29 H29B 109.5
H29A C29 H29B 109.5
C27 C29 H29C 109.5
H29A C29 H29C 109.5
H29B C29 H29C 109.5
C27 C30 H30A 109.5
C27 C30 H30B 109.5
H30A C30 H30B 109.5
C27 C30 H30C 109.5
H30A C30 H30C 109.5
H30B C30 H30C 109.5
C32A C31 C34A 112.1(5)
C33B C31 C21 119.4(7)
C32A C31 C21 113.1(4)
C34A C31 C21 113.0(4)
C33B C31 C32B 124.1(8)
C21 C31 C32B 103.7(5)
C32A C31 C33A 105.7(4)
C34A C31 C33A 102.6(4)
C21 C31 C33A 109.5(4)
C33B C31 C34B 106.0(9)
C21 C31 C34B 103.6(5)
C32B C31 C34B 95.8(7)
C31 C32A H32A 109.5
C31 C32A H32B 109.5
H32A C32A H32B 109.5
C31 C32A H32C 109.5
H32A C32A H32C 109.5
H32B C32A H32C 109.5
C31 C33A H33A 109.5
C31 C33A H33B 109.5
H33A C33A H33B 109.5
C31 C33A H33C 109.5
H33A C33A H33C 109.5
H33B C33A H33C 109.5
C31 C34A H34A 109.5
C31 C34A H34B 109.5
H34A C34A H34B 109.5
C31 C34A H34C 109.5
H34A C34A H34C 109.5
H34B C34A H34C 109.5
C31 C32B H32D 109.5
C31 C32B H32E 109.5
H32D C32B H32E 109.5
C31 C32B H32F 109.5
H32D C32B H32F 109.5
H32E C32B H32F 109.5
C31 C33B H33D 109.5
C31 C33B H33E 109.5
H33D C33B H33E 109.5
C31 C33B H33F 109.5
H33D C33B H33F 109.5
H33E C33B H33F 109.5
C31 C34B H34D 109.5
C31 C34B H34E 109.5
H34D C34B H34E 109.5
C31 C34B H34F 109.5
H34D C34B H34F 109.5
H34E C34B H34F 109.5
C36 C35 N1 121.4(3)
C36 C35 C40 116.4(4)
N1 C35 C40 122.3(4)
C37 C36 C35 121.6(4)
C37 C36 H36 119.2
C35 C36 H36 119.2
C38 C37 C36 121.7(5)
C38 C37 H37 119.2
C36 C37 H37 119.2
C39 C38 C37 117.2(4)
C39 C38 C41B 111.2(6)
C37 C38 C41B 131.2(7)
C39 C38 C41A 130.1(6)
C37 C38 C41A 111.9(6)
C38 C39 C40 122.0(4)
C38 C39 H39 119.0
C40 C39 H39 119.0
C39 C40 C35 121.1(4)
C39 C40 H40 119.5
C35 C40 H40 119.5
C38 C41A H41A 109.5
C38 C41A H41B 109.5
H41A C41A H41B 109.5
C38 C41A H41C 109.5
H41A C41A H41C 109.5
H41B C41A H41C 109.5
C38 C41B H41D 109.5
C38 C41B H41E 109.5
H41D C41B H41E 109.5
C38 C41B H41F 109.5
H41D C41B H41F 109.5
H41E C41B H41F 109.5
C35 N1 Th1 155.7(2)
C35 N1 H1 102.1
Th1 N1 H1 102.1
N1 Th1 O1A 131.3(2)
N1 Th1 O1B 68.35(13)
N1 Th1 C46A 77.90(14)
O1A Th1 C46A 53.7(2)
N1 Th1 C46B 122.04(11)
O1B Th1 C46B 53.70(13)
N1 Th1 C22 108.99(10)
O1A Th1 C22 104.2(2)
O1B Th1 C22 128.33(13)
C46A Th1 C22 125.59(16)
C46B Th1 C22 107.21(13)
N1 Th1 C5 75.73(10)
O1A Th1 C5 117.96(19)
O1B Th1 C5 111.50(13)
C46A Th1 C5 116.28(16)
C46B Th1 C5 122.32(12)
C22 Th1 C5 117.68(11)
N1 Th1 C3 122.09(10)
O1A Th1 C3 84.64(19)
O1B Th1 C3 125.68(12)
C46A Th1 C3 122.03(15)
C46B Th1 C3 93.42(12)
C22 Th1 C3 100.16(10)
C5 Th1 C3 46.37(10)
N1 Th1 C18 83.27(10)
O1A Th1 C18 114.4(2)
O1B Th1 C18 106.84(13)
C46A Th1 C18 108.12(16)
C46B Th1 C18 112.37(13)
C22 Th1 C18 28.98(10)
C5 Th1 C18 124.62(10)
C3 Th1 C18 126.60(10)
N1 Th1 C4 98.65(10)
O1A Th1 C4 113.16(19)
O1B Th1 C4 136.85(12)
C46A Th1 C4 138.69(16)
C46B Th1 C4 121.61(12)
C22 Th1 C4 94.78(10)
C5 Th1 C4 28.26(10)
C3 Th1 C4 28.63(10)
C18 Th1 C4 112.35(10)
N1 Th1 C20 114.25(10)
O1A Th1 C20 67.7(2)
O1B Th1 C20 86.25(13)
C46A Th1 C20 81.02(16)
C46B Th1 C20 66.31(13)
C22 Th1 C20 46.11(11)
C5 Th1 C20 162.17(11)
C3 Th1 C20 121.96(10)
C18 Th1 C20 46.80(10)
C4 Th1 C20 134.41(11)
N1 Th1 C21 130.16(10)
O1A Th1 C21 75.8(2)
O1B Th1 C21 113.18(13)
C46A Th1 C21 106.69(16)
C46B Th1 C21 79.14(12)
C22 Th1 C21 28.39(11)
C5 Th1 C21 134.35(11)
C3 Th1 C21 97.91(10)
C18 Th1 C21 47.54(10)
C4 Th1 C21 106.41(11)
C20 Th1 C21 28.00(10)
N2B O1B Th1 102.5(3)
O1B N2B C42B 122.6(3)
O1B N2B C46B 117.3(3)
C42B N2B C46B 120.0
O1B N2B Th1 51.9(2)
C42B N2B Th1 174.18(17)
C46B N2B Th1 65.43(16)
C43B C42B N2B 120.0
C43B C42B C47B 125.6(5)
N2B C42B C47B 114.4(5)
C42B C43B C44B 120.0
C42B C43B H43B 120.0
C44B C43B H43B 120.0
C45B C44B C43B 120.0
C45B C44B H44B 120.0
C43B C44B H44B 120.0
C44B C45B C46B 120.0
C44B C45B H45B 120.0
C46B C45B H45B 120.0
C45B C46B N2B 120.0
C45B C46B Th1 153.37(18)
N2B C46B Th1 86.54(18)
C42B C47B H47A 109.5
C42B C47B H47B 109.5
H47A C47B H47B 109.5
C42B C47B H47C 109.5
H47A C47B H47C 109.5
H47B C47B H47C 109.5
N2A O1A Th1 101.7(5)
O1A N2A C42A 121.1(6)
O1A N2A C46A 118.7(6)
C42A N2A C46A 120.0
O1A N2A Th1 52.8(4)
C42A N2A Th1 173.4(3)
C46A N2A Th1 66.3(3)
N2A C42A C43A 120.0
N2A C42A C47A 114.1(8)
C43A C42A C47A 125.5(8)
C44A C43A C42A 120.0
C44A C43A H43A 120.0
C42A C43A H43A 120.0
C43A C44A C45A 120.0
C43A C44A H44A 120.0
C45A C44A H44A 120.0
C46A C45A C44A 120.0
C46A C45A H45A 120.0
C44A C45A H45A 120.0
C45A C46A N2A 120.0
C45A C46A Th1 154.6(3)
N2A C46A Th1 85.3(3)
C42A C47A H47D 109.5
C42A C47A H47E 109.5
H47D C47A H47E 109.5
C42A C47A H47F 109.5
H47D C47A H47F 109.5
H47E C47A H47F 109.5

loop_
_geom_bond_atom_site_label_1
_geom_bond_atom_site_label_2
_geom_bond_distance
C1 C5 1.415(4)
C1 C2 1.437(5)
C1 C6 1.543(5)
C1 Th1 2.913(3)
C2 C3 1.424(5)
C2 C10 1.546(4)
C2 Th1 2.945(3)
C3 C4 1.419(5)
C3 Th1 2.863(3)
C3 H3 0.9500
C4 C5 1.397(5)
C4 C14 1.527(5)
C4 Th1 2.879(3)
C5 Th1 2.841(3)
C5 H5 0.9500
C6 C7 1.525(5)
C6 C8 1.533(5)
C6 C9 1.540(5)
C7 H7A 0.9800
C7 H7B 0.9800
C7 H7C 0.9800
C8 H8A 0.9800
C8 H8B 0.9800
C8 H8C 0.9800
C9 H9A 0.9800
C9 H9B 0.9800
C9 H9C 0.9800
C10 C13 1.533(5)
C10 C11 1.535(5)
C10 C12 1.532(5)
C11 H11A 0.9800
C11 H11B 0.9800
C11 H11C 0.9800
C12 H12A 0.9800
C12 H12B 0.9800
C12 H12C 0.9800
C13 H13A 0.9800
C13 H13B 0.9800
C13 H13C 0.9800
C14 C15 1.515(6)
C14 C16 1.524(6)
C14 C17 1.544(5)
C15 H15A 0.9800
C15 H15B 0.9800
C15 H15C 0.9800
C16 H16A 0.9800
C16 H16B 0.9800
C16 H16C 0.9800
C17 H17A 0.9800
C17 H17B 0.9800
C17 H17C 0.9800
C18 C22 1.425(5)
C18 C19 1.432(5)
C18 C23 1.545(5)
C18 Th1 2.877(3)
C19 C20 1.413(5)
C19 C27 1.549(5)
C19 Th1 2.911(3)
C20 C21 1.399(5)
C20 Th1 2.883(3)
C20 H20 0.9500
C21 C22 1.403(5)
C21 C31 1.513(5)
C21 Th1 2.898(4)
C22 Th1 2.813(3)
C22 H22 0.9500
C23 C26 1.527(5)
C23 C24 1.533(5)
C23 C25 1.541(5)
C24 H24A 0.9800
C24 H24B 0.9800
C24 H24C 0.9800
C25 H25A 0.9800
C25 H25B 0.9800
C25 H25C 0.9800
C26 H26A 0.9800
C26 H26B 0.9800
C26 H26C 0.9800
C27 C29 1.531(5)
C27 C30 1.533(5)
C27 C28 1.542(5)
C28 H28A 0.9800
C28 H28B 0.9800
C28 H28C 0.9800
C29 H29A 0.9800
C29 H29B 0.9800
C29 H29C 0.9800
C30 H30A 0.9800
C30 H30B 0.9800
C30 H30C 0.9800
C31 C33B 1.326(11)
C31 C32A 1.450(7)
C31 C34A 1.507(7)
C31 C32B 1.568(11)
C31 C33A 1.633(7)
C31 C34B 1.713(13)
C32A H32A 0.9800
C32A H32B 0.9800
C32A H32C 0.9800
C33A H33A 0.9800
C33A H33B 0.9800
C33A H33C 0.9800
C34A H34A 0.9800
C34A H34B 0.9800
C34A H34C 0.9800
C32B H32D 0.9800
C32B H32E 0.9800
C32B H32F 0.9800
C33B H33D 0.9800
C33B H33E 0.9800
C33B H33F 0.9800
C34B H34D 0.9800
C34B H34E 0.9800
C34B H34F 0.9800
C35 C36 1.389(5)
C35 N1 1.392(4)
C35 C40 1.395(5)
C36 C37 1.378(5)
C36 H36 0.9500
C37 C38 1.374(7)
C37 H37 0.9500
C38 C39 1.374(7)
C38 C41B 1.502(9)
C38 C41A 1.581(10)
C39 C40 1.380(6)
C39 H39 0.9500
C40 H40 0.9500
C41A H41A 0.9800
C41A H41B 0.9800
C41A H41C 0.9800
C41B H41D 0.9800
C41B H41E 0.9800
C41B H41F 0.9800
N1 Th1 2.322(3)
N1 H1 0.8800
Th1 O1A 2.376(7)
Th1 O1B 2.378(4)
Th1 C46A 2.684(6)
Th1 C46B 2.690(3)
O1B N2B 1.310(5)
N2B C42B 1.3900
N2B C46B 1.3900
C42B C43B 1.3900
C42B C47B 1.438(10)
C43B C44B 1.3900
C43B H43B 0.9500
C44B C45B 1.3900
C44B H44B 0.9500
C45B C46B 1.3900
C45B H45B 0.9500
C47B H47A 0.9800
C47B H47B 0.9800
C47B H47C 0.9800
O1A N2A 1.285(9)
N2A C42A 1.3900
N2A C46A 1.3900
C42A C43A 1.3900
C42A C47A 1.428(16)
C43A C44A 1.3900
C43A H43A 0.9500
C44A C45A 1.3900
C44A H44A 0.9500
C45A C46A 1.3900
C45A H45A 0.9500
C47A H47D 0.9800
C47A H47E 0.9800
C47A H47F 0.9800
